data_7111377
loop_
_publ_author_name
'Gim\'enez, Raquel'
'Bel\'en Manrique, Ana'
'Uriel, Santiago'
'Barber\'a, Joaqu\'in'
'Serrano, Jos\'e Luis'

_publ_section_title
;
 Mesomorphism of a tetrahedral zinc complexElectronic supplementary
 information (ESI) available: characterization data for the novel
 compounds; microphotographs of the mesophase textures of compound
 [Zn(L2e)Cl2] and absorption and emission spectra for L2e and
 [Zn(L2e)Cl2].
;
_journal_issue 18
_journal_name_full 'Chemical Communications'
_journal_page_first 2064
_journal_page_last 2065
_journal_paper_doi 10.1039/b407652d
_journal_year 2004
_chemical_formula_sum 'C12 H18 Cl2 N4 Zn'
_chemical_formula_weight 354.57
_chemical_name_systematic
;
dichlorobis(3,5-bis(p-decyloxyphenyl)pyrazolyl)ethane)zinc(II)
;
_space_group_IT_number 14
_symmetry_cell_setting monoclinic
_symmetry_space_group_name_Hall '-P 2ybc'
_symmetry_space_group_name_H-M 'P 1 21/c 1'
_atom_sites_solution_hydrogens geom
_atom_sites_solution_primary direct
_atom_sites_solution_secondary difmap
_audit_creation_method SHELXL-97
_cell_angle_alpha 90.00
_cell_angle_beta 101.590(9)
_cell_angle_gamma 90.00
_cell_formula_units_Z 8
_cell_length_a 14.976(3)
_cell_length_b 11.164(3)
_cell_length_c 18.877(3)
_cell_measurement_reflns_used 75
_cell_measurement_temperature 293(2)
_cell_volume 3091.7(12)
_computing_cell_refinement 'Bruker XSCANS'
_computing_data_collection 'Bruker XSCANS'
_computing_data_reduction 'Bruker SHELXTL'
_computing_molecular_graphics 'Bruker SHELXTL'
_computing_publication_material 'Bruker SHELXTL'
_computing_structure_refinement 'SHELXL-97 (Sheldrick, 1997)'
_computing_structure_solution 'SHELXS-97 (Sheldrick, 1990)'
_diffrn_ambient_temperature 293(2)
_diffrn_measured_fraction_theta_full 1.000
_diffrn_measured_fraction_theta_max 1.000
_diffrn_measurement_device_type 'Bruker P4'
_diffrn_measurement_method '2\q/\w scans'
_diffrn_radiation_monochromator graphite
_diffrn_radiation_source 'fine-focus sealed tube'
_diffrn_radiation_type MoK\a
_diffrn_radiation_wavelength 0.71073
_diffrn_reflns_av_R_equivalents 0.0376
_diffrn_reflns_av_sigmaI/netI 0.0682
_diffrn_reflns_limit_h_max 17
_diffrn_reflns_limit_h_min -1
_diffrn_reflns_limit_k_max 1
_diffrn_reflns_limit_k_min -13
_diffrn_reflns_limit_l_max 22
_diffrn_reflns_limit_l_min -22
_diffrn_reflns_number 6791
_diffrn_reflns_theta_full 25.00
_diffrn_reflns_theta_max 25.00
_diffrn_reflns_theta_min 2.13
_diffrn_standards_interval_count 97
_diffrn_standards_number 0
_exptl_absorpt_coefficient_mu 1.926
_exptl_absorpt_correction_type none
_exptl_crystal_colour Colorless
_exptl_crystal_density_diffrn 1.523
_exptl_crystal_density_method 'not measured'
_exptl_crystal_description Prism
_exptl_crystal_F_000 1456
_exptl_crystal_size_max 0.24
_exptl_crystal_size_mid 0.21
_exptl_crystal_size_min 0.19
_refine_diff_density_max 0.627
_refine_diff_density_min -0.504
_refine_diff_density_rms 0.103
_refine_ls_extinction_method none
_refine_ls_goodness_of_fit_ref 1.033
_refine_ls_hydrogen_treatment mixed
_refine_ls_matrix_type full
_refine_ls_number_parameters 391
_refine_ls_number_reflns 5434
_refine_ls_number_restraints 0
_refine_ls_restrained_S_all 1.033
_refine_ls_R_factor_all 0.1112
_refine_ls_R_factor_gt 0.0569
_refine_ls_shift/su_max 0.003
_refine_ls_shift/su_mean 0.000
_refine_ls_structure_factor_coef Fsqd
_refine_ls_weighting_details 'calc w=1/[\s^2^(Fo^2^)+(0.0678P)^2^+2.9463P] where P=(Fo^2^+2Fc^2^)/3'
_refine_ls_weighting_scheme calc
_refine_ls_wR_factor_gt 0.1269
_refine_ls_wR_factor_ref 0.1535
_reflns_number_gt 3272
_reflns_number_total 5434
_reflns_threshold_expression >2sigma(I)
_cod_data_source_file b407652dsup1.cif
_cod_data_source_block p4_def
_cod_depositor_comments
;
The following automatic conversions were performed:

'_symmetry_cell_setting' value 'Monoclinic' changed to 'monoclinic'
according to /home/saulius/struct/CIF-dictionaries/cif_core.dic
dictionary named 'cif_core.dic' version 2.4.2 from 2011-04-26.

Automatic conversion script
Id: cif_fix_values 1891 2012-01-12 08:04:46Z andrius 
;
_cod_original_cell_volume 3091.8(10)
_cod_original_sg_symbol_H-M P2(1)/c
_cod_database_code 7111377

loop_
_symmetry_equiv_pos_as_xyz
'x, y, z'
'-x, y+1/2, -z+1/2'
'-x, -y, -z'
'x, -y-1/2, z-1/2'

loop_
_atom_site_label
_atom_site_type_symbol
_atom_site_fract_x
_atom_site_fract_y
_atom_site_fract_z
_atom_site_U_iso_or_equiv
_atom_site_adp_type
_atom_site_occupancy
_atom_site_symmetry_multiplicity
_atom_site_calc_flag
_atom_site_refinement_flags
Zn1 Zn 0.90069(5) 0.15452(6) 0.14809(4) 0.0409(2) Uani 1 1 d .
Cl1 Cl 1.05479(11) 0.14797(15) 0.16446(9) 0.0533(4) Uani 1 1 d .
Cl2 Cl 0.84449(14) 0.31355(16) 0.08507(11) 0.0689(5) Uani 1 1 d .
N1 N 0.8638(3) -0.0078(4) 0.1000(3) 0.0397(12) Uani 1 1 d .
C1 C 0.8723(4) -0.0370(6) 0.0327(3) 0.0432(15) Uani 1 1 d .
C1A C 0.8745(6) 0.0581(7) -0.0228(4) 0.068(2) Uani 1 1 d .
H1A1 H 0.8693 0.1354 -0.0017 0.103 Uiso 1 1 calc R
H1A2 H 0.8246 0.0465 -0.0629 0.103 Uiso 1 1 calc R
H1A3 H 0.9309 0.0534 -0.0393 0.103 Uiso 1 1 calc R
C2 C 0.8783(5) -0.1589(6) 0.0263(4) 0.0533(17) Uani 1 1 d .
H2 H 0.883(4) -0.200(5) -0.017(3) 0.054(18) Uiso 1 1 d .
C3 C 0.8717(4) -0.2088(5) 0.0912(3) 0.0431(15) Uani 1 1 d .
C3A C 0.8709(5) -0.3357(6) 0.1144(4) 0.0597(18) Uani 1 1 d .
H3A1 H 0.8661 -0.3391 0.1644 0.090 Uiso 1 1 calc R
H3A2 H 0.9263 -0.3741 0.1086 0.090 Uiso 1 1 calc R
H3A3 H 0.8198 -0.3762 0.0854 0.090 Uiso 1 1 calc R
N2 N 0.8634(3) -0.1148(4) 0.1347(3) 0.0395(12) Uani 1 1 d .
C4 C 0.8505(5) -0.1192(6) 0.2093(3) 0.0456(16) Uani 1 1 d .
H4A H 0.796(4) -0.077(5) 0.210(3) 0.041(17) Uiso 1 1 d .
H4B H 0.841(4) -0.199(6) 0.222(3) 0.049(18) Uiso 1 1 d .
C5 C 0.9270(5) -0.0582(6) 0.2623(4) 0.0476(16) Uani 1 1 d .
H5A H 0.974(4) -0.039(5) 0.239(3) 0.028(15) Uiso 1 1 d .
H5B H 0.952(4) -0.109(5) 0.295(3) 0.039(17) Uiso 1 1 d .
N3 N 0.8981(3) 0.0501(4) 0.2935(3) 0.0431(12) Uani 1 1 d .
C6 C 0.8848(4) 0.0664(6) 0.3605(3) 0.0498(17) Uani 1 1 d .
C6A C 0.9023(5) -0.0277(7) 0.4175(3) 0.070(2) Uani 1 1 d .
H6A1 H 0.9227 -0.0996 0.3978 0.105 Uiso 1 1 calc R
H6A2 H 0.8472 -0.0438 0.4344 0.105 Uiso 1 1 calc R
H6A3 H 0.9484 -0.0003 0.4571 0.105 Uiso 1 1 calc R
C7 C 0.8544(5) 0.1816(7) 0.3620(4) 0.060(2) Uani 1 1 d .
H7A H 0.841(4) 0.212(6) 0.397(4) 0.05(2) Uiso 1 1 d .
C8 C 0.8495(4) 0.2317(6) 0.2951(4) 0.0481(16) Uani 1 1 d .
C8A C 0.8217(5) 0.3544(6) 0.2707(4) 0.066(2) Uani 1 1 d .
H8A1 H 0.8255 0.3634 0.2209 0.099 Uiso 1 1 calc R
H8A2 H 0.8613 0.4113 0.2995 0.099 Uiso 1 1 calc R
H8A3 H 0.7601 0.3681 0.2760 0.099 Uiso 1 1 calc R
N4 N 0.8757(3) 0.1498(4) 0.2518(3) 0.0450(12) Uani 1 1 d .
Zn2 Zn 0.57400(5) -0.15958(6) 0.16848(4) 0.0471(2) Uani 1 1 d .
Cl3 Cl 0.42094(11) -0.14539(15) 0.15290(9) 0.0536(4) Uani 1 1 d .
Cl4 Cl 0.61811(16) -0.32403(17) 0.11962(13) 0.0835(7) Uani 1 1 d .
N5 N 0.6166(4) -0.0034(4) 0.1293(3) 0.0473(13) Uani 1 1 d .
C9 C 0.6199(4) 0.0202(6) 0.0599(3) 0.0458(15) Uani 1 1 d .
C9A C 0.6283(5) -0.0760(7) 0.0076(4) 0.063(2) Uani 1 1 d .
H9A1 H 0.6313 -0.1522 0.0315 0.095 Uiso 1 1 calc R
H9A2 H 0.6828 -0.0638 -0.0109 0.095 Uiso 1 1 calc R
H9A3 H 0.5763 -0.0742 -0.0315 0.095 Uiso 1 1 calc R
C10 C 0.6144(5) 0.1396(7) 0.0478(4) 0.0548(19) Uani 1 1 d .
H10A H 0.616(4) 0.178(5) 0.016(3) 0.04(2) Uiso 1 1 d .
C11 C 0.6070(4) 0.1950(6) 0.1114(3) 0.0472(16) Uani 1 1 d .
C11A C 0.5970(6) 0.3244(6) 0.1277(4) 0.067(2) Uani 1 1 d .
H11A H 0.5931 0.3335 0.1775 0.101 Uiso 1 1 calc R
H11B H 0.5425 0.3552 0.0975 0.101 Uiso 1 1 calc R
H11C H 0.6488 0.3678 0.1185 0.101 Uiso 1 1 calc R
N6 N 0.6076(4) 0.1062(4) 0.1592(3) 0.0478(13) Uani 1 1 d .
C12 C 0.6262(7) 0.1205(8) 0.2396(4) 0.067(2) Uani 1 1 d .
H12A H 0.672(4) 0.080(6) 0.274(3) 0.06(2) Uiso 1 1 d .
H12B H 0.620(4) 0.201(6) 0.245(3) 0.06(2) Uiso 1 1 d .
C13 C 0.5627(6) 0.0512(6) 0.2769(4) 0.0574(19) Uani 1 1 d .
H13A H 0.513(5) 0.043(7) 0.233(4) 0.08(2) Uiso 1 1 d .
H13B H 0.547(5) 0.120(7) 0.310(4) 0.08(2) Uiso 1 1 d .
N7 N 0.6074(4) -0.0513(5) 0.3148(3) 0.0514(14) Uani 1 1 d .
C14 C 0.6383(5) -0.0629(6) 0.3867(4) 0.0539(17) Uani 1 1 d .
C14A C 0.6320(6) 0.0324(8) 0.4404(4) 0.085(3) Uani 1 1 d .
H14A H 0.6030 0.1017 0.4158 0.127 Uiso 1 1 calc R
H14B H 0.6920 0.0532 0.4659 0.127 Uiso 1 1 calc R
H14C H 0.5967 0.0038 0.4741 0.127 Uiso 1 1 calc R
C15 C 0.6747(5) -0.1767(7) 0.3960(4) 0.065(2) Uani 1 1 d .
H15 H 0.701(4) -0.212(6) 0.443(4) 0.06(2) Uiso 1 1 d .
C16 C 0.6642(4) -0.2276(6) 0.3279(4) 0.0546(18) Uani 1 1 d .
C16A C 0.6935(5) -0.3490(6) 0.3092(5) 0.073(2) Uani 1 1 d .
H16A H 0.6779 -0.3600 0.2577 0.110 Uiso 1 1 calc R
H16B H 0.6632 -0.4086 0.3324 0.110 Uiso 1 1 calc R
H16C H 0.7583 -0.3567 0.3252 0.110 Uiso 1 1 calc R
N8 N 0.6233(3) -0.1494(5) 0.2783(3) 0.0490(13) Uani 1 1 d .

loop_
_atom_site_aniso_label
_atom_site_aniso_U_11
_atom_site_aniso_U_22
_atom_site_aniso_U_33
_atom_site_aniso_U_23
_atom_site_aniso_U_13
_atom_site_aniso_U_12
Zn1 0.0479(4) 0.0352(4) 0.0416(4) 0.0004(3) 0.0134(3) -0.0003(3)
Cl1 0.0477(9) 0.0541(10) 0.0600(10) -0.0100(8) 0.0153(8) -0.0033(8)
Cl2 0.0825(13) 0.0511(11) 0.0747(12) 0.0203(9) 0.0194(10) 0.0137(9)
N1 0.045(3) 0.033(3) 0.042(3) 0.000(2) 0.011(2) -0.002(2)
C1 0.048(4) 0.047(4) 0.033(3) 0.000(3) 0.003(3) -0.003(3)
C1A 0.101(6) 0.063(5) 0.044(4) 0.011(4) 0.019(4) -0.014(4)
C2 0.065(4) 0.055(4) 0.040(4) -0.009(3) 0.012(3) 0.001(4)
C3 0.040(3) 0.039(3) 0.051(4) -0.007(3) 0.010(3) 0.002(3)
C3A 0.075(5) 0.044(4) 0.059(4) -0.006(3) 0.011(4) 0.010(4)
N2 0.048(3) 0.033(3) 0.039(3) 0.002(2) 0.014(2) 0.004(2)
C4 0.059(4) 0.040(4) 0.041(4) 0.001(3) 0.017(3) -0.001(3)
C5 0.055(4) 0.043(4) 0.045(4) 0.001(3) 0.010(4) 0.010(4)
N3 0.049(3) 0.044(3) 0.038(3) -0.007(2) 0.013(2) -0.005(3)
C6 0.053(4) 0.062(5) 0.034(3) -0.007(3) 0.008(3) -0.014(3)
C6A 0.086(6) 0.089(6) 0.032(4) 0.000(4) 0.007(4) -0.015(5)
C7 0.070(5) 0.066(5) 0.047(4) -0.030(4) 0.023(4) -0.019(4)
C8 0.048(4) 0.047(4) 0.052(4) -0.016(3) 0.017(3) -0.006(3)
C8A 0.079(5) 0.041(4) 0.083(5) -0.017(4) 0.029(4) 0.005(4)
N4 0.054(3) 0.037(3) 0.046(3) -0.003(3) 0.016(2) 0.000(3)
Zn2 0.0536(5) 0.0405(4) 0.0509(4) -0.0023(4) 0.0191(4) 0.0003(4)
Cl3 0.0517(9) 0.0545(10) 0.0539(9) 0.0058(8) 0.0091(8) 0.0008(8)
Cl4 0.1058(17) 0.0529(12) 0.1034(16) -0.0170(11) 0.0489(14) 0.0083(11)
N5 0.059(3) 0.038(3) 0.049(3) -0.001(2) 0.019(3) -0.005(2)
C9 0.048(4) 0.052(4) 0.039(4) -0.001(3) 0.013(3) -0.004(3)
C9A 0.072(5) 0.075(5) 0.047(4) -0.005(4) 0.022(4) 0.002(4)
C10 0.062(5) 0.063(5) 0.042(4) 0.015(4) 0.015(3) 0.005(4)
C11 0.046(4) 0.055(4) 0.044(4) 0.007(3) 0.016(3) 0.002(3)
C11A 0.093(6) 0.041(4) 0.071(5) 0.007(3) 0.025(4) 0.009(4)
N6 0.069(4) 0.037(3) 0.043(3) -0.001(2) 0.025(3) -0.003(3)
C12 0.102(7) 0.047(5) 0.058(5) -0.006(4) 0.029(5) -0.003(5)
C13 0.075(5) 0.048(4) 0.051(4) 0.006(4) 0.017(4) 0.014(4)
N7 0.063(4) 0.046(3) 0.043(3) 0.005(3) 0.004(3) 0.006(3)
C14 0.052(4) 0.061(4) 0.047(4) 0.011(3) 0.007(3) -0.006(4)
C14A 0.120(7) 0.094(6) 0.037(4) 0.001(4) 0.009(4) -0.007(6)
C15 0.070(5) 0.072(5) 0.049(4) 0.016(4) 0.002(4) -0.006(4)
C16 0.039(4) 0.045(4) 0.077(5) 0.018(4) 0.006(3) -0.006(3)
C16A 0.067(5) 0.039(4) 0.110(6) 0.024(4) 0.009(5) 0.006(4)
N8 0.054(3) 0.040(3) 0.052(3) 0.004(3) 0.007(3) 0.011(3)

loop_
_atom_type_symbol
_atom_type_description
_atom_type_scat_dispersion_real
_atom_type_scat_dispersion_imag
_atom_type_scat_source
C C 0.0033 0.0016 'International Tables Vol C Tables 4.2.6.8 and 6.1.1.4'
H H 0.0000 0.0000 'International Tables Vol C Tables 4.2.6.8 and 6.1.1.4'
N N 0.0061 0.0033 'International Tables Vol C Tables 4.2.6.8 and 6.1.1.4'
Cl Cl 0.1484 0.1585 'International Tables Vol C Tables 4.2.6.8 and 6.1.1.4'
Zn Zn 0.2839 1.4301 'International Tables Vol C Tables 4.2.6.8 and 6.1.1.4'

loop_
_geom_angle_atom_site_label_1
_geom_angle_atom_site_label_2
_geom_angle_atom_site_label_3
_geom_angle
N1 Zn1 N4 108.24(19)
N1 Zn1 Cl2 115.59(15)
N4 Zn1 Cl2 114.14(15)
N1 Zn1 Cl1 102.02(14)
N4 Zn1 Cl1 104.07(15)
Cl2 Zn1 Cl1 111.52(7)
C1 N1 N2 104.6(4)
C1 N1 Zn1 124.4(4)
N2 N1 Zn1 125.9(4)
N1 C1 C2 110.2(5)
N1 C1 C1A 120.6(6)
C2 C1 C1A 129.2(6)
C3 C2 C1 107.9(6)
N2 C3 C2 105.1(5)
N2 C3 C3A 123.6(6)
C2 C3 C3A 131.3(6)
C3 N2 N1 112.2(5)
C3 N2 C4 127.3(5)
N1 N2 C4 120.5(5)
N2 C4 C5 113.0(6)
N3 C5 C4 113.2(6)
C6 N3 N4 111.7(5)
C6 N3 C5 127.9(6)
N4 N3 C5 120.3(5)
N3 C6 C7 105.3(6)
N3 C6 C6A 123.5(6)
C7 C6 C6A 131.3(6)
C6 C7 C8 108.7(6)
N4 C8 C7 108.5(6)
N4 C8 C8A 122.9(6)
C7 C8 C8A 128.7(6)
C8 N4 N3 105.9(5)
C8 N4 Zn1 133.9(4)
N3 N4 Zn1 119.8(4)
N5 Zn2 N8 104.0(2)
N5 Zn2 Cl4 114.54(15)
N8 Zn2 Cl4 112.85(16)
N5 Zn2 Cl3 105.98(16)
N8 Zn2 Cl3 106.07(15)
Cl4 Zn2 Cl3 112.59(8)
C9 N5 N6 104.6(5)
C9 N5 Zn2 126.4(4)
N6 N5 Zn2 123.4(4)
N5 C9 C10 110.1(6)
N5 C9 C9A 122.1(6)
C10 C9 C9A 127.8(6)
C9 C10 C11 108.0(6)
N6 C11 C10 105.3(6)
N6 C11 C11A 124.5(6)
C10 C11 C11A 130.2(6)
C11 N6 N5 111.9(5)
C11 N6 C12 125.4(6)
N5 N6 C12 120.1(5)
N6 C12 C13 114.4(7)
N7 C13 C12 111.5(7)
N8 N7 C14 112.1(5)
N8 N7 C13 120.5(5)
C14 N7 C13 127.4(6)
N7 C14 C15 105.3(6)
N7 C14 C14A 124.1(6)
C15 C14 C14A 130.6(7)
C14 C15 C16 106.9(6)
N8 C16 C15 109.5(6)
N8 C16 C16A 122.9(7)
C15 C16 C16A 127.6(7)
C16 N8 N7 106.2(5)
C16 N8 Zn2 133.7(5)
N7 N8 Zn2 119.8(4)

loop_
_geom_bond_atom_site_label_1
_geom_bond_atom_site_label_2
_geom_bond_distance
Zn1 N1 2.053(5)
Zn1 N4 2.066(5)
Zn1 Cl2 2.2076(18)
Zn1 Cl1 2.2672(17)
N1 C1 1.341(7)
N1 N2 1.364(6)
C1 C2 1.370(9)
C1 C1A 1.497(8)
C2 C3 1.368(9)
C3 N2 1.353(7)
C3 C3A 1.485(8)
N2 C4 1.458(8)
C4 C5 1.523(9)
C5 N3 1.448(8)
N3 C6 1.332(7)
N3 N4 1.367(7)
C6 C7 1.367(10)
C6 C6A 1.489(9)
C7 C8 1.371(10)
C8 N4 1.337(7)
C8 C8A 1.477(9)
Zn2 N5 2.046(5)
Zn2 N8 2.060(5)
Zn2 Cl4 2.214(2)
Zn2 Cl3 2.2572(18)
N5 C9 1.347(8)
N5 N6 1.365(7)
C9 C10 1.352(10)
C9 C9A 1.480(9)
C10 C11 1.376(9)
C11 N6 1.340(8)
C11 C11A 1.491(9)
N6 C12 1.497(9)
C12 C13 1.505(10)
C13 N7 1.440(8)
N7 N8 1.340(7)
N7 C14 1.351(8)
C14 C15 1.379(10)
C14 C14A 1.485(10)
C15 C16 1.385(10)
C16 N8 1.335(8)
C16 C16A 1.490(9)
